data_1573997
loop_
_publ_author_name
'Gu, Jun'
'Zhang, Li-Hong'
'Zhuang, Hong-Feng'
'He, Ying'

_publ_section_title
;
 Atroposelective [4+1] annulation for the synthesis of isotopic
 isoindolinones bearing both central and axial chirality.
;
_journal_issue 13
_journal_name_full 'Chemical science'
_journal_page_first 5735
_journal_page_last 5744
_journal_paper_doi 10.1039/d5sc00594a
_journal_volume 16
_journal_year 2025
_chemical_absolute_configuration rmad
_chemical_formula_moiety 'C23 H18 N2 O3 S'
_chemical_formula_sum 'C23 H18 N2 O3 S'
_chemical_formula_weight 402.45
_space_group_crystal_system monoclinic
_space_group_IT_number 4
_space_group_name_Hall 'P 2yb'
_space_group_name_H-M_alt 'P 1 21 1'
_atom_sites_solution_hydrogens geom
_atom_sites_solution_primary dual
_audit_creation_date 2024-05-30
_audit_creation_method
;
Olex2 1.5
(compiled 2024.01.12 svn.r2f8d729c for OlexSys, GUI svn.r6928)
;
_audit_update_record
;
2024-05-30 deposited with the CCDC.	2025-02-26 downloaded from the CCDC.
;
_cell_angle_alpha 90
_cell_angle_beta 111.619(3)
_cell_angle_gamma 90
_cell_formula_units_Z 2
_cell_length_a 8.3879(8)
_cell_length_b 12.8676(13)
_cell_length_c 9.7824(10)
_cell_measurement_reflns_used 9835
_cell_measurement_temperature 193.00
_cell_measurement_theta_max 68.457
_cell_measurement_theta_min 3.435
_cell_volume 981.56(17)
_computing_cell_refinement 'SAINT V8.40B (?, 2016)'
_computing_data_reduction 'SAINT V8.40B (?, 2016)'
_computing_molecular_graphics 'Olex2 1.5 (Dolomanov et al., 2009)'
_computing_publication_material 'Olex2 1.5 (Dolomanov et al., 2009)'
_computing_structure_refinement 'SHELXL 2018/3 (Sheldrick, 2015)'
_computing_structure_solution 'SHELXT 2018/2 (Sheldrick, 2018)'
_diffrn_ambient_temperature 193.00
_diffrn_measured_fraction_theta_full 0.988
_diffrn_measured_fraction_theta_max 0.984
_diffrn_measurement_device_type 'Bruker D8 VENTURE'
_diffrn_measurement_method '\f and \w scans'
_diffrn_radiation_type CuK\a
_diffrn_radiation_wavelength 1.54178
_diffrn_reflns_av_R_equivalents 0.0289
_diffrn_reflns_av_unetI/netI 0.0343
_diffrn_reflns_Laue_measured_fraction_full 0.988
_diffrn_reflns_Laue_measured_fraction_max 0.984
_diffrn_reflns_limit_h_max 10
_diffrn_reflns_limit_h_min -10
_diffrn_reflns_limit_k_max 15
_diffrn_reflns_limit_k_min -15
_diffrn_reflns_limit_l_max 11
_diffrn_reflns_limit_l_min -11
_diffrn_reflns_number 16483
_diffrn_reflns_point_group_measured_fraction_full 0.956
_diffrn_reflns_point_group_measured_fraction_max 0.951
_diffrn_reflns_theta_full 67.679
_diffrn_reflns_theta_max 68.452
_diffrn_reflns_theta_min 5.673
_diffrn_source_current 1.0
_diffrn_source_power 0.05
_diffrn_source_voltage 50.0
_diffrn_standards_number 0
_exptl_absorpt_coefficient_mu 1.693
_exptl_absorpt_correction_T_max 0.7531
_exptl_absorpt_correction_T_min 0.5858
_exptl_absorpt_correction_type multi-scan
_exptl_absorpt_process_details
;
SADABS-2016/2 (Bruker,2016/2) was used for absorption correction.
wR2(int) was 0.1153 before and 0.0668 after correction.
The Ratio of minimum to maximum transmission is 0.7779.
The \l/2 correction factor is Not present.
;
_exptl_crystal_density_diffrn 1.362
_exptl_crystal_description block
_exptl_crystal_F_000 420
_exptl_crystal_size_max 0.13
_exptl_crystal_size_mid 0.11
_exptl_crystal_size_min 0.1
_refine_diff_density_max 0.276
_refine_diff_density_min -0.193
_refine_diff_density_rms 0.045
_refine_ls_abs_structure_details
;
 Flack x determined using 1549 quotients [(I+)-(I-)]/[(I+)+(I-)]
 (Parsons, Flack and Wagner, Acta Cryst. B69 (2013) 249-259).
;
_refine_ls_abs_structure_Flack 0.090(4)
_refine_ls_extinction_coef 0.032(2)
_refine_ls_extinction_expression Fc^*^=kFc[1+0.001xFc^2^\l^3^/sin(2\q)]^-1/4^
_refine_ls_extinction_method 'SHELXL-2018/3 (Sheldrick 2018)'
_refine_ls_goodness_of_fit_ref 1.076
_refine_ls_hydrogen_treatment constr
_refine_ls_matrix_type full
_refine_ls_number_parameters 264
_refine_ls_number_reflns 3435
_refine_ls_number_restraints 1
_refine_ls_restrained_S_all 1.076
_refine_ls_R_factor_all 0.0247
_refine_ls_R_factor_gt 0.0246
_refine_ls_shift/su_max 0.001
_refine_ls_shift/su_mean 0.000
_refine_ls_structure_factor_coef Fsqd
_refine_ls_weighting_details 'w=1/[\s^2^(Fo^2^)+(0.0155P)^2^+0.2226P] where P=(Fo^2^+2Fc^2^)/3'
_refine_ls_weighting_scheme calc
_refine_ls_wR_factor_gt 0.0596
_refine_ls_wR_factor_ref 0.0596
_reflns_Friedel_coverage 0.845
_reflns_Friedel_fraction_full 0.921
_reflns_Friedel_fraction_max 0.915
_reflns_number_gt 3431
_reflns_number_total 3435
_reflns_threshold_expression 'I > 2\s(I)'
_cod_data_source_file d5sc00594a2.cif
_cod_data_source_block cu_240523lu_nlg_lmf_0m
_cod_depositor_comments 'Adding full bibliography for 1573995--1573998.cif.'
_cod_database_code 1573997
_shelx_shelxl_version_number 2018/3
_shelx_space_group_comment
;
The symmetry employed for this shelxl refinement is uniquely defined
by the following loop, which should always be used as a source of
symmetry information in preference to the above space-group names.
They are only intended as comments.
;
_shelx_estimated_absorpt_t_max 0.849
_shelx_estimated_absorpt_t_min 0.810
_olex2_refinement_description
;
1.a Ternary CH refined with riding coordinates:
 C15(H15)
1.b Aromatic/amide H refined with riding coordinates:
 C1(H1), C2(H2), C3(H3), C4(H4), C5(H5), C8(H8), C11(H11), C12(H12), C13(H13),
 C14(H14), C19(H19), C20(H20), C21(H21), C22(H22)
1.c Idealised Me refined as rotating group:
 C23(H23A,H23B,H23C)
;
_olex2_submission_special_instructions 'No special instructions were received'

loop_
_space_group_symop_operation_xyz
'x, y, z'
'-x, y+1/2, -z'

loop_
_atom_site_label
_atom_site_type_symbol
_atom_site_fract_x
_atom_site_fract_y
_atom_site_fract_z
_atom_site_U_iso_or_equiv
_atom_site_adp_type
_atom_site_occupancy
_atom_site_site_symmetry_order
_atom_site_calc_flag
_atom_site_refinement_flags_posn
_atom_site_refinement_flags_adp
_atom_site_refinement_flags_occupancy
_atom_site_disorder_assembly
_atom_site_disorder_group
S1 S 0.23253(6) 0.36296(4) 0.25139(5) 0.02475(15) Uani 1 1 d . . . . .
O1 O 0.1987(2) 0.25874(12) 0.28606(17) 0.0349(4) Uani 1 1 d . . . . .
O2 O 0.35997(19) 0.38160(13) 0.18884(17) 0.0353(4) Uani 1 1 d . . . . .
O3 O 0.28994(19) 0.66773(14) 0.19832(19) 0.0392(4) Uani 1 1 d . . . . .
N1 N 0.3579(2) 0.53131(13) 0.44093(18) 0.0231(4) Uani 1 1 d . . . . .
N2 N 0.4768(2) 0.56891(13) 0.38573(18) 0.0228(4) Uani 1 1 d . . . . .
C1 C -0.1130(3) 0.39195(18) 0.1547(3) 0.0351(5) Uani 1 1 d . . . . .
H1 H -0.112016 0.343618 0.228383 0.042 Uiso 1 1 calc R U . . .
C2 C -0.2644(3) 0.4373(2) 0.0641(3) 0.0439(6) Uani 1 1 d . . . . .
H2 H -0.368897 0.421013 0.076211 0.053 Uiso 1 1 calc R U . . .
C3 C -0.2643(3) 0.5059(2) -0.0436(3) 0.0446(6) Uani 1 1 d . . . . .
H3 H -0.369523 0.535069 -0.107123 0.054 Uiso 1 1 calc R U . . .
C4 C -0.1142(4) 0.5329(2) -0.0608(3) 0.0428(6) Uani 1 1 d . . . . .
H4 H -0.116028 0.581052 -0.134966 0.051 Uiso 1 1 calc R U . . .
C5 C 0.0398(3) 0.48968(19) 0.0302(2) 0.0327(5) Uani 1 1 d . . . . .
H5 H 0.144516 0.508506 0.020306 0.039 Uiso 1 1 calc R U . . .
C6 C 0.0377(3) 0.41876(15) 0.1353(2) 0.0248(4) Uani 1 1 d . . . . .
C7 C 0.2857(2) 0.43183(16) 0.4170(2) 0.0233(4) Uani 1 1 d . . . . .
C8 C 0.2255(3) 0.40824(16) 0.5253(2) 0.0260(4) Uani 1 1 d . . . . .
H8 H 0.168426 0.346065 0.533153 0.031 Uiso 1 1 calc R U . . .
C9 C 0.2642(3) 0.49447(16) 0.6248(2) 0.0238(4) Uani 1 1 d . . . . .
C10 C 0.3477(2) 0.56912(15) 0.5696(2) 0.0217(4) Uani 1 1 d . . . . .
C11 C 0.4027(3) 0.66468(16) 0.6377(2) 0.0259(4) Uani 1 1 d . . . . .
H11 H 0.461984 0.713222 0.600594 0.031 Uiso 1 1 calc R U . . .
C12 C 0.3668(3) 0.68522(17) 0.7616(2) 0.0291(5) Uani 1 1 d . . . . .
H12 H 0.401624 0.749779 0.810622 0.035 Uiso 1 1 calc R U . . .
C13 C 0.2801(3) 0.61326(18) 0.8174(2) 0.0325(5) Uani 1 1 d . . . . .
H13 H 0.256006 0.630513 0.902240 0.039 Uiso 1 1 calc R U . . .
C14 C 0.2295(3) 0.51817(18) 0.7509(2) 0.0308(5) Uani 1 1 d . . . . .
H14 H 0.172109 0.469559 0.789834 0.037 Uiso 1 1 calc R U . . .
C15 C 0.6626(3) 0.55656(17) 0.4682(2) 0.0270(4) Uani 1 1 d . . . . .
H15 H 0.694585 0.591575 0.565886 0.032 Uiso 1 1 calc R U . . .
C16 C 0.4337(2) 0.63908(16) 0.2712(2) 0.0236(4) Uani 1 1 d . . . . .
C17 C 0.5992(3) 0.66696(16) 0.2597(2) 0.0248(4) Uani 1 1 d . . . . .
C18 C 0.7315(3) 0.61873(16) 0.3715(2) 0.0260(4) Uani 1 1 d . . . . .
C19 C 0.8990(3) 0.63263(19) 0.3824(3) 0.0382(5) Uani 1 1 d . . . . .
H19 H 0.990941 0.601526 0.460299 0.046 Uiso 1 1 calc R U . . .
C20 C 0.9303(3) 0.6930(2) 0.2772(3) 0.0418(6) Uani 1 1 d . . . . .
H20 H 1.044667 0.701513 0.281781 0.050 Uiso 1 1 calc R U . . .
C21 C 0.7976(4) 0.7408(2) 0.1662(3) 0.0400(6) Uani 1 1 d . . . . .
H21 H 0.821977 0.782028 0.095634 0.048 Uiso 1 1 calc R U . . .
C22 C 0.6300(3) 0.72959(18) 0.1563(3) 0.0338(5) Uani 1 1 d . . . . .
H22 H 0.538651 0.763592 0.081333 0.041 Uiso 1 1 calc R U . . .
C23 C 0.7185(3) 0.4444(2) 0.4909(3) 0.0397(6) Uani 1 1 d . . . . .
H23A H 0.662650 0.409663 0.550556 0.060 Uiso 1 1 calc R U . . .
H23B H 0.843223 0.440934 0.541632 0.060 Uiso 1 1 calc R U . . .
H23C H 0.685838 0.409621 0.395336 0.060 Uiso 1 1 calc R U . . .

loop_
_atom_site_aniso_label
_atom_site_aniso_U_11
_atom_site_aniso_U_22
_atom_site_aniso_U_33
_atom_site_aniso_U_23
_atom_site_aniso_U_13
_atom_site_aniso_U_12
S1 0.0237(2) 0.0243(2) 0.0245(2) -0.00341(18) 0.00689(17) 0.0026(2)
O1 0.0390(9) 0.0238(8) 0.0362(9) -0.0030(6) 0.0072(7) 0.0030(6)
O2 0.0283(7) 0.0461(10) 0.0340(8) -0.0075(7) 0.0142(6) 0.0039(7)
O3 0.0235(8) 0.0495(10) 0.0396(9) 0.0141(8) 0.0058(7) 0.0047(7)
N1 0.0219(8) 0.0254(8) 0.0243(8) -0.0009(7) 0.0111(7) -0.0030(6)
N2 0.0172(8) 0.0285(9) 0.0241(8) 0.0034(7) 0.0089(6) -0.0002(6)
C1 0.0278(11) 0.0356(12) 0.0397(12) 0.0054(9) 0.0097(10) -0.0032(9)
C2 0.0258(11) 0.0465(14) 0.0541(15) -0.0004(12) 0.0086(11) -0.0013(10)
C3 0.0354(13) 0.0415(14) 0.0424(14) 0.0025(11) -0.0026(11) 0.0089(11)
C4 0.0480(15) 0.0413(13) 0.0316(12) 0.0089(11) 0.0058(11) 0.0047(11)
C5 0.0350(12) 0.0372(12) 0.0264(11) 0.0027(9) 0.0118(9) -0.0010(10)
C6 0.0249(10) 0.0222(10) 0.0241(10) -0.0031(8) 0.0052(8) -0.0002(8)
C7 0.0216(9) 0.0229(9) 0.0232(9) 0.0002(8) 0.0058(8) 0.0002(8)
C8 0.0270(10) 0.0220(9) 0.0275(10) 0.0010(8) 0.0085(8) -0.0029(8)
C9 0.0224(10) 0.0243(10) 0.0227(10) 0.0025(8) 0.0058(8) -0.0009(8)
C10 0.0179(9) 0.0254(10) 0.0212(9) 0.0014(8) 0.0066(7) 0.0013(7)
C11 0.0239(10) 0.0247(10) 0.0299(11) 0.0002(8) 0.0109(8) -0.0030(8)
C12 0.0306(11) 0.0259(10) 0.0308(11) -0.0048(8) 0.0115(9) -0.0002(8)
C13 0.0391(12) 0.0346(12) 0.0278(11) -0.0014(9) 0.0172(9) -0.0013(9)
C14 0.0358(12) 0.0319(12) 0.0287(12) 0.0020(9) 0.0167(9) -0.0044(9)
C15 0.0191(10) 0.0306(11) 0.0286(11) 0.0025(8) 0.0056(8) 0.0012(8)
C16 0.0230(10) 0.0265(10) 0.0211(9) -0.0005(8) 0.0077(8) 0.0003(8)
C17 0.0260(10) 0.0251(10) 0.0242(10) -0.0021(8) 0.0102(8) -0.0011(8)
C18 0.0243(10) 0.0234(10) 0.0324(11) -0.0017(8) 0.0129(9) 0.0010(8)
C19 0.0252(10) 0.0331(12) 0.0582(15) 0.0038(11) 0.0176(10) 0.0037(9)
C20 0.0374(13) 0.0372(12) 0.0662(17) -0.0071(12) 0.0370(13) -0.0054(10)
C21 0.0517(15) 0.0366(12) 0.0440(14) -0.0043(11) 0.0321(12) -0.0105(11)
C22 0.0411(13) 0.0343(11) 0.0279(11) 0.0001(9) 0.0152(10) -0.0064(10)
C23 0.0297(12) 0.0323(12) 0.0517(15) 0.0108(11) 0.0085(11) 0.0029(9)

loop_
_atom_type_symbol
_atom_type_description
_atom_type_scat_dispersion_real
_atom_type_scat_dispersion_imag
_atom_type_scat_source
C C 0.0181 0.0091 'International Tables Vol C Tables 4.2.6.8 and 6.1.1.4'
H H 0.0000 0.0000 'International Tables Vol C Tables 4.2.6.8 and 6.1.1.4'
N N 0.0311 0.0180 'International Tables Vol C Tables 4.2.6.8 and 6.1.1.4'
O O 0.0492 0.0322 'International Tables Vol C Tables 4.2.6.8 and 6.1.1.4'
S S 0.3331 0.5567 'International Tables Vol C Tables 4.2.6.8 and 6.1.1.4'

loop_
_geom_angle_atom_site_label_1
_geom_angle_atom_site_label_2
_geom_angle_atom_site_label_3
_geom_angle
_geom_angle_site_symmetry_1
_geom_angle_site_symmetry_3
_geom_angle_publ_flag
O1 S1 C6 108.36(10) . . ?
O1 S1 C7 104.97(9) . . ?
O2 S1 O1 120.01(10) . . ?
O2 S1 C6 108.47(10) . . ?
O2 S1 C7 109.51(9) . . ?
C7 S1 C6 104.42(9) . . ?
N2 N1 C7 125.77(17) . . ?
C10 N1 N2 121.86(16) . . ?
C10 N1 C7 107.82(16) . . ?
N1 N2 C15 121.11(16) . . ?
C16 N2 N1 122.32(15) . . ?
C16 N2 C15 114.98(16) . . ?
C2 C1 H1 120.8 . . ?
C2 C1 C6 118.4(2) . . ?
C6 C1 H1 120.8 . . ?
C1 C2 H2 119.9 . . ?
C3 C2 C1 120.2(2) . . ?
C3 C2 H2 119.9 . . ?
C2 C3 H3 119.5 . . ?
C2 C3 C4 121.0(2) . . ?
C4 C3 H3 119.5 . . ?
C3 C4 H4 120.1 . . ?
C3 C4 C5 119.9(2) . . ?
C5 C4 H4 120.1 . . ?
C4 C5 H5 120.7 . . ?
C6 C5 C4 118.6(2) . . ?
C6 C5 H5 120.7 . . ?
C1 C6 S1 119.03(17) . . ?
C5 C6 S1 119.09(16) . . ?
C5 C6 C1 121.9(2) . . ?
N1 C7 S1 124.31(15) . . ?
C8 C7 S1 124.31(16) . . ?
C8 C7 N1 109.59(18) . . ?
C7 C8 H8 126.3 . . ?
C7 C8 C9 107.41(18) . . ?
C9 C8 H8 126.3 . . ?
C10 C9 C8 106.74(18) . . ?
C14 C9 C8 134.3(2) . . ?
C14 C9 C10 118.87(19) . . ?
N1 C10 C9 108.40(17) . . ?
N1 C10 C11 128.72(18) . . ?
C11 C10 C9 122.86(19) . . ?
C10 C11 H11 121.7 . . ?
C12 C11 C10 116.65(19) . . ?
C12 C11 H11 121.7 . . ?
C11 C12 H12 119.1 . . ?
C11 C12 C13 121.8(2) . . ?
C13 C12 H12 119.1 . . ?
C12 C13 H13 119.5 . . ?
C14 C13 C12 121.0(2) . . ?
C14 C13 H13 119.5 . . ?
C9 C14 H14 120.6 . . ?
C13 C14 C9 118.7(2) . . ?
C13 C14 H14 120.6 . . ?
N2 C15 H15 109.3 . . ?
N2 C15 C18 99.89(16) . . ?
N2 C15 C23 113.05(18) . . ?
C18 C15 H15 109.3 . . ?
C18 C15 C23 115.52(19) . . ?
C23 C15 H15 109.3 . . ?
O3 C16 N2 125.71(18) . . ?
O3 C16 C17 129.90(19) . . ?
N2 C16 C17 104.38(16) . . ?
C18 C17 C16 109.43(17) . . ?
C18 C17 C22 121.7(2) . . ?
C22 C17 C16 128.91(19) . . ?
C17 C18 C15 110.66(17) . . ?
C19 C18 C15 129.4(2) . . ?
C19 C18 C17 119.9(2) . . ?
C18 C19 H19 120.7 . . ?
C18 C19 C20 118.7(2) . . ?
C20 C19 H19 120.7 . . ?
C19 C20 H20 119.5 . . ?
C21 C20 C19 121.0(2) . . ?
C21 C20 H20 119.5 . . ?
C20 C21 H21 119.6 . . ?
C20 C21 C22 120.8(2) . . ?
C22 C21 H21 119.6 . . ?
C17 C22 H22 121.1 . . ?
C21 C22 C17 117.9(2) . . ?
C21 C22 H22 121.1 . . ?
C15 C23 H23A 109.5 . . ?
C15 C23 H23B 109.5 . . ?
C15 C23 H23C 109.5 . . ?
H23A C23 H23B 109.5 . . ?
H23A C23 H23C 109.5 . . ?
H23B C23 H23C 109.5 . . ?

loop_
_geom_bond_atom_site_label_1
_geom_bond_atom_site_label_2
_geom_bond_distance
_geom_bond_site_symmetry_2
_geom_bond_publ_flag
S1 O1 1.4371(17) . ?
S1 O2 1.4340(16) . ?
S1 C6 1.763(2) . ?
S1 C7 1.754(2) . ?
O3 C16 1.210(3) . ?
N1 N2 1.385(2) . ?
N1 C7 1.399(3) . ?
N1 C10 1.382(3) . ?
N2 C15 1.476(3) . ?
N2 C16 1.380(3) . ?
C1 H1 0.9500 . ?
C1 C2 1.382(4) . ?
C1 C6 1.389(3) . ?
C2 H2 0.9500 . ?
C2 C3 1.374(4) . ?
C3 H3 0.9500 . ?
C3 C4 1.375(4) . ?
C4 H4 0.9500 . ?
C4 C5 1.386(4) . ?
C5 H5 0.9500 . ?
C5 C6 1.380(3) . ?
C7 C8 1.364(3) . ?
C8 H8 0.9500 . ?
C8 C9 1.432(3) . ?
C9 C10 1.408(3) . ?
C9 C14 1.402(3) . ?
C10 C11 1.394(3) . ?
C11 H11 0.9500 . ?
C11 C12 1.377(3) . ?
C12 H12 0.9500 . ?
C12 C13 1.406(3) . ?
C13 H13 0.9500 . ?
C13 C14 1.377(3) . ?
C14 H14 0.9500 . ?
C15 H15 1.0000 . ?
C15 C18 1.506(3) . ?
C15 C23 1.509(3) . ?
C16 C17 1.477(3) . ?
C17 C18 1.386(3) . ?
C17 C22 1.389(3) . ?
C18 C19 1.381(3) . ?
C19 H19 0.9500 . ?
C19 C20 1.390(4) . ?
C20 H20 0.9500 . ?
C20 C21 1.381(4) . ?
C21 H21 0.9500 . ?
C21 C22 1.382(4) . ?
C22 H22 0.9500 . ?
C23 H23A 0.9800 . ?
C23 H23B 0.9800 . ?
C23 H23C 0.9800 . ?

loop_
_geom_torsion_atom_site_label_1
_geom_torsion_atom_site_label_2
_geom_torsion_atom_site_label_3
_geom_torsion_atom_site_label_4
_geom_torsion
_geom_torsion_site_symmetry_1
_geom_torsion_site_symmetry_2
_geom_torsion_site_symmetry_3
_geom_torsion_site_symmetry_4
_geom_torsion_publ_flag
S1 C7 C8 C9 -166.80(15) . . . . ?
O1 S1 C6 C1 34.2(2) . . . . ?
O1 S1 C6 C5 -147.28(17) . . . . ?
O1 S1 C7 N1 167.90(16) . . . . ?
O1 S1 C7 C8 -29.0(2) . . . . ?
O2 S1 C6 C1 166.05(17) . . . . ?
O2 S1 C6 C5 -15.5(2) . . . . ?
O2 S1 C7 N1 37.81(19) . . . . ?
O2 S1 C7 C8 -159.05(18) . . . . ?
O3 C16 C17 C18 177.1(2) . . . . ?
O3 C16 C17 C22 -3.7(4) . . . . ?
N1 N2 C15 C18 -174.28(17) . . . . ?
N1 N2 C15 C23 62.4(3) . . . . ?
N1 N2 C16 O3 -7.3(3) . . . . ?
N1 N2 C16 C17 173.67(17) . . . . ?
N1 C7 C8 C9 -1.5(2) . . . . ?
N1 C10 C11 C12 176.0(2) . . . . ?
N2 N1 C7 S1 -36.5(3) . . . . ?
N2 N1 C7 C8 158.25(18) . . . . ?
N2 N1 C10 C9 -159.05(17) . . . . ?
N2 N1 C10 C11 22.7(3) . . . . ?
N2 C15 C18 C17 5.4(2) . . . . ?
N2 C15 C18 C19 -175.3(2) . . . . ?
N2 C16 C17 C18 -3.9(2) . . . . ?
N2 C16 C17 C22 175.3(2) . . . . ?
C1 C2 C3 C4 -1.8(4) . . . . ?
C2 C1 C6 S1 179.21(19) . . . . ?
C2 C1 C6 C5 0.8(3) . . . . ?
C2 C3 C4 C5 0.8(4) . . . . ?
C3 C4 C5 C6 1.0(4) . . . . ?
C4 C5 C6 S1 179.82(18) . . . . ?
C4 C5 C6 C1 -1.8(3) . . . . ?
C6 S1 C7 N1 -78.18(18) . . . . ?
C6 S1 C7 C8 84.96(19) . . . . ?
C6 C1 C2 C3 1.0(4) . . . . ?
C7 S1 C6 C1 -77.25(19) . . . . ?
C7 S1 C6 C5 101.23(18) . . . . ?
C7 N1 N2 C15 -89.7(2) . . . . ?
C7 N1 N2 C16 105.5(2) . . . . ?
C7 N1 C10 C9 -1.7(2) . . . . ?
C7 N1 C10 C11 -179.95(19) . . . . ?
C7 C8 C9 C10 0.5(2) . . . . ?
C7 C8 C9 C14 176.8(2) . . . . ?
C8 C9 C10 N1 0.8(2) . . . . ?
C8 C9 C10 C11 179.15(18) . . . . ?
C8 C9 C14 C13 -176.7(2) . . . . ?
C9 C10 C11 C12 -2.0(3) . . . . ?
C10 N1 N2 C15 63.5(3) . . . . ?
C10 N1 N2 C16 -101.4(2) . . . . ?
C10 N1 C7 S1 167.31(14) . . . . ?
C10 N1 C7 C8 2.0(2) . . . . ?
C10 C9 C14 C13 -0.7(3) . . . . ?
C10 C11 C12 C13 0.4(3) . . . . ?
C11 C12 C13 C14 0.9(4) . . . . ?
C12 C13 C14 C9 -0.8(3) . . . . ?
C14 C9 C10 N1 -176.21(18) . . . . ?
C14 C9 C10 C11 2.2(3) . . . . ?
C15 N2 C16 O3 -173.0(2) . . . . ?
C15 N2 C16 C17 8.0(2) . . . . ?
C15 C18 C19 C20 179.0(2) . . . . ?
C16 N2 C15 C18 -8.4(2) . . . . ?
C16 N2 C15 C23 -131.7(2) . . . . ?
C16 C17 C18 C15 -1.2(2) . . . . ?
C16 C17 C18 C19 179.4(2) . . . . ?
C16 C17 C22 C21 -177.7(2) . . . . ?
C17 C18 C19 C20 -1.8(3) . . . . ?
C18 C17 C22 C21 1.4(3) . . . . ?
C18 C19 C20 C21 1.8(4) . . . . ?
C19 C20 C21 C22 -0.3(4) . . . . ?
C20 C21 C22 C17 -1.4(3) . . . . ?
C22 C17 C18 C15 179.53(19) . . . . ?
C22 C17 C18 C19 0.1(3) . . . . ?
C23 C15 C18 C17 127.0(2) . . . . ?
C23 C15 C18 C19 -53.7(3) . . . . ?
